data_2217454
loop_
_publ_author_name
'Qi, Qing-Rong'
'Huang, Wen-Cai'
'Mao, Zhi-Hua'
'Zheng, Hu'

_publ_section_title
;
 <i>trans</i>-4-Nitrophenyl 4-(tosyloxymethyl)cyclohexanecarboxylate
;
_journal_coeditor_code CI2549
_journal_issue 2
_journal_name_full 'Acta Crystallographica Section E'
_journal_page_first o385
_journal_page_last o385
_journal_paper_doi 10.1107/S1600536808000068
_journal_volume 64
_journal_year 2008
_chemical_formula_iupac 'C21 H23 N O7 S'
_chemical_formula_moiety 'C21 H23 N O7 S'
_chemical_formula_sum 'C21 H23 N O7 S'
_chemical_formula_weight 433.46
_chemical_name_systematic
;
<i>trans</i>-4-Nitrophenyl 4-(tosyloxymethyl)cyclohexanecarboxylate
;
_space_group_IT_number 14
_symmetry_cell_setting monoclinic
_symmetry_space_group_name_Hall '-P 2ybc'
_symmetry_space_group_name_H-M 'P 1 21/c 1'
_atom_sites_solution_hydrogens geom
_atom_sites_solution_primary direct
_atom_sites_solution_secondary difmap
_cell_angle_alpha 90.00
_cell_angle_beta 102.04(3)
_cell_angle_gamma 90.00
_cell_formula_units_Z 4
_cell_length_a 20.499(5)
_cell_length_b 6.111(3)
_cell_length_c 17.250(4)
_cell_measurement_reflns_used 33
_cell_measurement_temperature 292(2)
_cell_measurement_theta_max 7.55
_cell_measurement_theta_min 4.50
_cell_volume 2113.4(13)
_computing_cell_refinement 'DIFRAC (Gabe & White, 1993)'
_computing_data_collection 'DIFRAC (Gabe & White, 1993)'
_computing_data_reduction 'NRCVAX (Gabe <i>et al.</i>, 1989)'
_computing_molecular_graphics 'ORTEP-3 for Windows (Farrugia, 1997)'
_computing_publication_material 'SHELXL97 (Sheldrick, 2008)'
_computing_structure_refinement 'SHELXL97 (Sheldrick, 2008)'
_computing_structure_solution 'SHELXS97 (Sheldrick, 2008)'
_diffrn_ambient_temperature 292(2)
_diffrn_measured_fraction_theta_full 0.987
_diffrn_measured_fraction_theta_max 0.987
_diffrn_measurement_device_type 'Enraf--Nonius CAD-4'
_diffrn_measurement_method \w/2\q
_diffrn_radiation_monochromator graphite
_diffrn_radiation_source 'fine-focus sealed tube'
_diffrn_radiation_type MoK\a
_diffrn_radiation_wavelength 0.71073
_diffrn_reflns_av_R_equivalents 0.0039
_diffrn_reflns_av_sigmaI/netI 0.0661
_diffrn_reflns_limit_h_max 24
_diffrn_reflns_limit_h_min -8
_diffrn_reflns_limit_k_max 0
_diffrn_reflns_limit_k_min -7
_diffrn_reflns_limit_l_max 19
_diffrn_reflns_limit_l_min -20
_diffrn_reflns_number 4094
_diffrn_reflns_theta_full 25.01
_diffrn_reflns_theta_max 25.01
_diffrn_reflns_theta_min 1.02
_diffrn_standards_decay_% 2.072
_diffrn_standards_interval_count 300
_diffrn_standards_number 3
_exptl_absorpt_coefficient_mu 0.196
_exptl_absorpt_correction_type none
_exptl_crystal_colour colourless
_exptl_crystal_density_diffrn 1.362
_exptl_crystal_density_method 'not measured'
_exptl_crystal_description Block
_exptl_crystal_F_000 912
_exptl_crystal_size_max 0.40
_exptl_crystal_size_mid 0.38
_exptl_crystal_size_min 0.30
_refine_diff_density_max 0.401
_refine_diff_density_min -0.526
_refine_ls_extinction_method none
_refine_ls_goodness_of_fit_ref 1.059
_refine_ls_hydrogen_treatment constr
_refine_ls_matrix_type full
_refine_ls_number_parameters 272
_refine_ls_number_reflns 3627
_refine_ls_number_restraints 0
_refine_ls_restrained_S_all 1.059
_refine_ls_R_factor_all 0.1455
_refine_ls_R_factor_gt 0.0599
_refine_ls_shift/su_max 0.001
_refine_ls_shift/su_mean <0.001
_refine_ls_structure_factor_coef Fsqd
_refine_ls_weighting_details 'calc w=1/[\s^2^(Fo^2^)+(0.0970P)^2^] where P=(Fo^2^+2Fc^2^)/3'
_refine_ls_weighting_scheme calc
_refine_ls_wR_factor_gt 0.1552
_refine_ls_wR_factor_ref 0.1908
_reflns_number_gt 1850
_reflns_number_total 3627
_reflns_threshold_expression I>2\s(I)
_cod_data_source_file ci2549.cif
_cod_data_source_block I
_cod_depositor_comments
;
The following automatic conversions were performed:
'_symmetry_cell_setting' value 'Monoclinic' changed to 'monoclinic'
according to '/home/saulius/struct/CIF-dictionaries/cif_core.dic'
dictionary named 'cif_core.dic' version 2.4.1 from 2010-06-29.

Automatic conversion script
Id: cif_fix_enum 1527 2010-12-29 10:47:43Z saulius 

The following automatic conversions were performed:

'_symmetry_cell_setting' value 'Monoclinic' changed to 'monoclinic'
according to /home/saulius/struct/CIF-dictionaries/cif_core.dic
dictionary named 'cif_core.dic' version 2.4.1 from 2010-06-29.

Automatic conversion script
Id: cif_fix_values 1715 2011-07-08 13:25:40Z adriana 
;
_cod_original_sg_symbol_H-M 'P 21/c'
_cod_database_code 2217454
_cod_database_fobs_code 2217454

loop_
_symmetry_equiv_pos_as_xyz
'x, y, z'
'-x, y+1/2, -z+1/2'
'-x, -y, -z'
'x, -y-1/2, z-1/2'

loop_
_atom_site_type_symbol
_atom_site_label
_atom_site_fract_x
_atom_site_fract_y
_atom_site_fract_z
_atom_site_U_iso_or_equiv
_atom_site_adp_type
_atom_site_calc_flag
_atom_site_refinement_flags
_atom_site_occupancy
S S1 0.30112(5) -0.15510(18) 0.17299(7) 0.0556(4) Uani d . 1
O O1 0.30040(14) -0.0770(6) 0.09454(16) 0.0702(9) Uani d . 1
O O2 0.30099(14) -0.3830(5) 0.1871(2) 0.0763(10) Uani d . 1
O O3 0.23652(12) -0.0742(5) 0.19982(18) 0.0632(8) Uani d . 1
O O4 -0.09447(15) 0.2718(6) 0.1532(2) 0.0885(12) Uani d . 1
O O5 -0.08914(13) 0.5252(5) 0.06303(18) 0.0686(9) Uani d . 1
O O6 -0.39478(15) 0.7233(6) -0.0126(2) 0.0813(11) Uani d . 1
O O7 -0.36075(17) 0.9887(7) 0.0674(2) 0.0936(12) Uani d . 1
N N1 -0.35100(18) 0.8235(8) 0.0323(2) 0.0635(10) Uani d . 1
C C1 0.39156(18) 0.1686(7) 0.2212(2) 0.0500(10) Uani d . 1
H H1 0.3740 0.2367 0.1732 0.060 Uiso calc R 1
C C2 0.44258(19) 0.2665(7) 0.2753(2) 0.0536(11) Uani d . 1
H H2 0.4589 0.4016 0.2633 0.064 Uiso calc R 1
C C3 0.46966(18) 0.1673(8) 0.3465(2) 0.0526(10) Uani d . 1
C C4 0.4444(2) -0.0304(9) 0.3636(3) 0.0650(13) Uani d . 1
H H4 0.4618 -0.0973 0.4119 0.078 Uiso calc R 1
C C5 0.3931(2) -0.1337(8) 0.3100(2) 0.0593(12) Uani d . 1
H H5 0.3769 -0.2690 0.3220 0.071 Uiso calc R 1
C C6 0.36691(17) -0.0320(6) 0.2393(2) 0.0440(9) Uani d . 1
C C7 0.5248(2) 0.2787(10) 0.4050(3) 0.0811(16) Uani d . 1
H H7A 0.5125 0.4279 0.4121 0.122 Uiso calc R 1
H H7B 0.5652 0.2753 0.3852 0.122 Uiso calc R 1
H H7C 0.5316 0.2037 0.4550 0.122 Uiso calc R 1
C C8 0.21871(19) 0.1584(7) 0.1883(3) 0.0657(12) Uani d . 1
H H8A 0.2286 0.2104 0.1389 0.079 Uiso calc R 1
H H8B 0.2442 0.2448 0.2313 0.079 Uiso calc R 1
C C9 0.14546(17) 0.1807(7) 0.1864(2) 0.0507(10) Uani d . 1
H H9 0.1370 0.1230 0.2364 0.061 Uiso calc R 1
C C10 0.10207(18) 0.0551(7) 0.1192(2) 0.0527(10) Uani d . 1
H H10A 0.1131 -0.0992 0.1249 0.063 Uiso calc R 1
H H10B 0.1115 0.1046 0.0692 0.063 Uiso calc R 1
C C11 0.02817(18) 0.0850(8) 0.1176(2) 0.0564(11) Uani d . 1
H H11A 0.0178 0.0238 0.1655 0.068 Uiso calc R 1
H H11B 0.0023 0.0067 0.0726 0.068 Uiso calc R 1
C C12 0.00917(18) 0.3266(7) 0.1115(2) 0.0525(11) Uani d . 1
H H12 0.0175 0.3836 0.0614 0.063 Uiso calc R 1
C C13 0.05248(19) 0.4533(7) 0.1792(3) 0.0614(12) Uani d . 1
H H13A 0.0426 0.4050 0.2291 0.074 Uiso calc R 1
H H13B 0.0418 0.6078 0.1732 0.074 Uiso calc R 1
C C14 0.1265(2) 0.4210(7) 0.1814(3) 0.0648(12) Uani d . 1
H H14A 0.1374 0.4839 0.1340 0.078 Uiso calc R 1
H H14B 0.1523 0.4975 0.2269 0.078 Uiso calc R 1
C C15 -0.0628(2) 0.3620(8) 0.1128(2) 0.0545(11) Uani d . 1
C C16 -0.1560(2) 0.5894(8) 0.0600(2) 0.0574(12) Uani d . 1
C C17 -0.2075(2) 0.4605(8) 0.0214(3) 0.0662(13) Uani d . 1
H H17 -0.1994 0.3249 0.0008 0.079 Uiso calc R 1
C C18 -0.2720(2) 0.5386(8) 0.0140(3) 0.0631(13) Uani d . 1
H H18 -0.3080 0.4554 -0.0120 0.076 Uiso calc R 1
C C19 -0.28246(19) 0.7380(8) 0.0449(2) 0.0509(10) Uani d . 1
C C20 -0.2310(2) 0.8667(8) 0.0847(2) 0.0623(12) Uani d . 1
H H20 -0.2392 1.0013 0.1059 0.075 Uiso calc R 1
C C21 -0.1658(2) 0.7874(9) 0.0920(3) 0.0665(13) Uani d . 1
H H21 -0.1297 0.8690 0.1185 0.080 Uiso calc R 1

loop_
_atom_site_aniso_label
_atom_site_aniso_U_11
_atom_site_aniso_U_22
_atom_site_aniso_U_33
_atom_site_aniso_U_12
_atom_site_aniso_U_13
_atom_site_aniso_U_23
S1 0.0444(6) 0.0441(7) 0.0734(8) 0.0019(5) 0.0014(5) -0.0017(6)
O1 0.068(2) 0.082(2) 0.0556(18) 0.0010(16) 0.0017(14) -0.0056(17)
O2 0.0633(19) 0.041(2) 0.114(3) -0.0006(15) -0.0060(17) 0.0007(19)
O3 0.0386(15) 0.053(2) 0.096(2) 0.0042(13) 0.0114(14) 0.0135(17)
O4 0.0562(19) 0.106(3) 0.108(3) 0.0247(18) 0.0286(18) 0.052(2)
O5 0.0447(16) 0.079(2) 0.082(2) 0.0155(15) 0.0136(14) 0.0340(19)
O6 0.0471(18) 0.101(3) 0.091(2) 0.0097(18) 0.0021(17) -0.007(2)
O7 0.082(2) 0.105(3) 0.095(3) 0.027(2) 0.0196(19) -0.024(3)
N1 0.060(2) 0.073(3) 0.059(2) 0.018(2) 0.0138(19) 0.000(2)
C1 0.050(2) 0.047(3) 0.054(2) 0.0062(19) 0.0105(18) 0.002(2)
C2 0.052(2) 0.047(3) 0.062(3) -0.0082(19) 0.012(2) 0.003(2)
C3 0.043(2) 0.063(3) 0.054(2) -0.004(2) 0.0146(18) -0.001(2)
C4 0.064(3) 0.078(4) 0.050(2) -0.004(2) 0.006(2) 0.011(2)
C5 0.061(3) 0.057(3) 0.062(3) -0.006(2) 0.016(2) 0.009(2)
C6 0.043(2) 0.034(2) 0.056(2) 0.0020(16) 0.0105(17) 0.0054(19)
C7 0.063(3) 0.106(5) 0.070(3) -0.017(3) 0.003(2) -0.013(3)
C8 0.043(2) 0.045(3) 0.109(4) 0.0012(19) 0.015(2) 0.001(3)
C9 0.041(2) 0.047(3) 0.064(3) 0.0016(17) 0.0104(18) 0.005(2)
C10 0.050(2) 0.041(3) 0.068(3) 0.0056(18) 0.0142(19) -0.006(2)
C11 0.047(2) 0.059(3) 0.061(3) -0.0058(19) 0.0077(19) -0.011(2)
C12 0.042(2) 0.063(3) 0.053(2) 0.008(2) 0.0124(17) 0.010(2)
C13 0.048(2) 0.042(3) 0.095(3) 0.0063(19) 0.016(2) -0.008(2)
C14 0.050(2) 0.046(3) 0.098(3) -0.004(2) 0.013(2) -0.006(3)
C15 0.050(2) 0.056(3) 0.057(2) 0.006(2) 0.010(2) 0.012(2)
C16 0.047(2) 0.067(3) 0.057(3) 0.008(2) 0.0088(19) 0.019(2)
C17 0.059(3) 0.056(3) 0.079(3) 0.014(2) 0.005(2) -0.014(3)
C18 0.045(2) 0.071(4) 0.067(3) -0.001(2) -0.001(2) -0.004(3)
C19 0.048(2) 0.054(3) 0.049(2) 0.005(2) 0.0060(18) 0.001(2)
C20 0.062(3) 0.059(3) 0.063(3) 0.007(2) 0.007(2) -0.004(2)
C21 0.056(3) 0.069(4) 0.068(3) -0.005(2) -0.003(2) 0.000(3)

loop_
_atom_type_symbol
_atom_type_description
_atom_type_scat_dispersion_real
_atom_type_scat_dispersion_imag
_atom_type_scat_source
C C 0.0033 0.0016 'International Tables Vol C Tables 4.2.6.8 and 6.1.1.4'
H H 0.0000 0.0000 'International Tables Vol C Tables 4.2.6.8 and 6.1.1.4'
N N 0.0061 0.0033 'International Tables Vol C Tables 4.2.6.8 and 6.1.1.4'
O O 0.0106 0.0060 'International Tables Vol C Tables 4.2.6.8 and 6.1.1.4'
S S 0.1246 0.1234 'International Tables Vol C Tables 4.2.6.8 and 6.1.1.4'

loop_
_geom_angle_atom_site_label_1
_geom_angle_atom_site_label_2
_geom_angle_atom_site_label_3
_geom_angle
O2 S1 O1 119.4(2)
O2 S1 O3 103.13(18)
O1 S1 O3 109.29(18)
O2 S1 C6 109.87(18)
O1 S1 C6 109.28(19)
O3 S1 C6 104.74(18)
C8 O3 S1 117.7(3)
C15 O5 C16 118.9(3)
O7 N1 O6 123.9(4)
O7 N1 C19 118.2(4)
O6 N1 C19 117.9(4)
C2 C1 C6 119.4(4)
C2 C1 H1 120.3
C6 C1 H1 120.3
C3 C2 C1 121.2(4)
C3 C2 H2 119.4
C1 C2 H2 119.4
C4 C3 C2 118.6(4)
C4 C3 C7 121.1(4)
C2 C3 C7 120.2(4)
C3 C4 C5 121.4(4)
C3 C4 H4 119.3
C5 C4 H4 119.3
C6 C5 C4 118.9(4)
C6 C5 H5 120.5
C4 C5 H5 120.5
C5 C6 C1 120.4(4)
C5 C6 S1 119.5(3)
C1 C6 S1 120.1(3)
C3 C7 H7A 109.5
C3 C7 H7B 109.5
H7A C7 H7B 109.5
C3 C7 H7C 109.5
H7A C7 H7C 109.5
H7B C7 H7C 109.5
O3 C8 C9 108.0(3)
O3 C8 H8A 110.1
C9 C8 H8A 110.1
O3 C8 H8B 110.1
C9 C8 H8B 110.1
H8A C8 H8B 108.4
C8 C9 C10 113.3(4)
C8 C9 C14 109.4(3)
C10 C9 C14 110.1(3)
C8 C9 H9 107.9
C10 C9 H9 107.9
C14 C9 H9 107.9
C9 C10 C11 112.2(3)
C9 C10 H10A 109.2
C11 C10 H10A 109.2
C9 C10 H10B 109.2
C11 C10 H10B 109.2
H10A C10 H10B 107.9
C10 C11 C12 110.9(3)
C10 C11 H11A 109.5
C12 C11 H11A 109.5
C10 C11 H11B 109.5
C12 C11 H11B 109.5
H11A C11 H11B 108.0
C15 C12 C13 109.5(3)
C15 C12 C11 112.2(4)
C13 C12 C11 109.9(3)
C15 C12 H12 108.4
C13 C12 H12 108.4
C11 C12 H12 108.4
C12 C13 C14 111.8(4)
C12 C13 H13A 109.3
C14 C13 H13A 109.3
C12 C13 H13B 109.3
C14 C13 H13B 109.3
H13A C13 H13B 107.9
C9 C14 C13 111.6(3)
C9 C14 H14A 109.3
C13 C14 H14A 109.3
C9 C14 H14B 109.3
C13 C14 H14B 109.3
H14A C14 H14B 108.0
O4 C15 O5 121.4(4)
O4 C15 C12 127.3(4)
O5 C15 C12 111.2(4)
C21 C16 C17 122.9(4)
C21 C16 O5 117.0(4)
C17 C16 O5 120.0(4)
C16 C17 C18 118.0(5)
C16 C17 H17 121.0
C18 C17 H17 121.0
C19 C18 C17 119.7(4)
C19 C18 H18 120.1
C17 C18 H18 120.1
C18 C19 C20 122.6(4)
C18 C19 N1 118.8(4)
C20 C19 N1 118.6(4)
C19 C20 C21 117.6(5)
C19 C20 H20 121.2
C21 C20 H20 121.2
C16 C21 C20 119.3(4)
C16 C21 H21 120.4
C20 C21 H21 120.4

loop_
_geom_bond_atom_site_label_1
_geom_bond_atom_site_label_2
_geom_bond_distance
S1 O2 1.414(3)
S1 O1 1.432(3)
S1 O3 1.571(3)
S1 C6 1.747(4)
O3 C8 1.471(5)
O4 C15 1.184(5)
O5 C15 1.353(5)
O5 C16 1.416(5)
O6 N1 1.221(5)
O7 N1 1.214(5)
N1 C19 1.472(5)
C1 C2 1.383(5)
C1 C6 1.386(6)
C1 H1 0.93
C2 C3 1.379(6)
C2 H2 0.93
C3 C4 1.371(6)
C3 C7 1.511(6)
C4 C5 1.399(6)
C4 H4 0.93
C5 C6 1.373(5)
C5 H5 0.93
C7 H7A 0.96
C7 H7B 0.96
C7 H7C 0.96
C8 C9 1.501(5)
C8 H8A 0.97
C8 H8B 0.97
C9 C10 1.515(5)
C9 C14 1.517(6)
C9 H9 0.98
C10 C11 1.520(5)
C10 H10A 0.97
C10 H10B 0.97
C11 C12 1.525(6)
C11 H11A 0.97
C11 H11B 0.97
C12 C15 1.495(5)
C12 C13 1.523(6)
C12 H12 0.98
C13 C14 1.523(5)
C13 H13A 0.97
C13 H13B 0.97
C14 H14A 0.97
C14 H14B 0.97
C16 C21 1.362(6)
C16 C17 1.374(6)
C17 C18 1.386(6)
C17 H17 0.93
C18 C19 1.365(6)
C18 H18 0.93
C19 C20 1.379(6)
C20 C21 1.402(6)
C20 H20 0.93
C21 H21 0.93

loop_
_geom_hbond_atom_site_label_D
_geom_hbond_atom_site_label_H
_geom_hbond_atom_site_label_A
_geom_hbond_site_symmetry_A
_geom_hbond_distance_DH
_geom_hbond_distance_HA
_geom_hbond_distance_DA
_geom_hbond_angle_DHA
C5 H5 O7 2_535 0.93 2.49 3.290(6) 144
